data_4312639
loop_
_publ_author_name
'Simon C. Jones'
'Tony Hascall'
'Alexander J. Norquist'
'Dermot O'Hare'

_publ_section_title
;
 A Novel Coordination Mode for Pentalene in Trinuclear Chromium Complexes
;
_journal_name_full 'Inorganic Chemistry'
_journal_page_first 7707
_journal_page_last 7709
_journal_paper_doi 10.1021/ic0350887
_journal_volume 42
_journal_year 2003
_chemical_compound_source
;
?
;
_chemical_formula_moiety ' C40 H56 Cr3 O1 '
_chemical_formula_sum 'C40 H56 Cr3 O'
_chemical_formula_weight 708.87
_space_group_IT_number 2
_symmetry_cell_setting triclinic
_symmetry_space_group_name_Hall '-P 1'
_symmetry_space_group_name_H-M 'P -1'
_audit_creation_date 03-28-02
_audit_creation_method CRYSTALS_ver_12-03-99
_cell_angle_alpha 86.511(1)
_cell_angle_beta 77.575(1)
_cell_angle_gamma 65.0582(8)
_cell_formula_units_Z 2
_cell_length_a 10.6702(2)
_cell_length_b 12.2604(2)
_cell_length_c 16.0714(3)
_cell_measurement_reflns_used 7984
_cell_measurement_temperature 150
_cell_measurement_theta_max 27
_cell_measurement_theta_min 5
_cell_volume 1860.68(6)
_computing_cell_refinement
; 
 Denzo/Scalepack (Otwinowski & Minor, 1996) 
;
_computing_data_collection
; 
 COLLECT (Nonius BV, 1997) 
;
_computing_data_reduction
; 
 Denzo/Scalepack (Otwinowski & Minor, 1996) 
;
_computing_structure_solution
; 
 SIR92 (Altomare et al, 1994) 
;
_diffrn_ambient_temperature 150
_diffrn_measured_fraction_theta_full 0.987
_diffrn_measured_fraction_theta_max 0.987
_diffrn_measurement_device_type
; 
Enraf Nonius Kappa CCD 
;
_diffrn_measurement_method \w
_diffrn_radiation_monochromator graphite
_diffrn_radiation_type 'Mo K\a'
_diffrn_radiation_wavelength 0.71073
_diffrn_reflns_av_R_equivalents 0.02
_diffrn_reflns_limit_h_max 13
_diffrn_reflns_limit_h_min -13
_diffrn_reflns_limit_k_max 15
_diffrn_reflns_limit_k_min -15
_diffrn_reflns_limit_l_max 20
_diffrn_reflns_limit_l_min -20
_diffrn_reflns_number 15634
_diffrn_reflns_theta_full 27.89
_diffrn_reflns_theta_max 27.34
_diffrn_reflns_theta_min 5.10
_diffrn_standards_decay_% 0.00
_diffrn_standards_interval_count 0
_diffrn_standards_interval_time 0
_diffrn_standards_number 0
_exptl_absorpt_coefficient_mu 0.889
_exptl_absorpt_correction_T_max 0.91
_exptl_absorpt_correction_T_min 0.91
_exptl_absorpt_correction_type multi-scan
_exptl_crystal_colour ' red e '
_exptl_crystal_density_diffrn 1.265
_exptl_crystal_density_meas ?
_exptl_crystal_description ' block '
_exptl_crystal_F_000 752
_exptl_crystal_size_max 0.10
_exptl_crystal_size_mid 0.10
_exptl_crystal_size_min 0.10
_refine_diff_density_max 1.09
_refine_diff_density_min -0.51
_refine_ls_extinction_coef 188.8(461)
_refine_ls_extinction_method 'Larson 1970 Crystallographic Computing eq 22'
_refine_ls_goodness_of_fit_ref 0.8888
_refine_ls_hydrogen_treatment mixed
_refine_ls_number_parameters 398
_refine_ls_number_reflns 4281
_refine_ls_R_factor_gt 0.0586
_refine_ls_shift/su_max 0.001502
_refine_ls_structure_factor_coef Fsqd
_refine_ls_weighting_details
;
Chebychev polynomial with 5 parameters, Carruthers & Watkin , 1979, 
 49.7     47.6     38.8     9.91    -3.21    
;
_refine_ls_weighting_scheme calc
_refine_ls_wR_factor_ref 0.1490
_reflns_limit_h_max 13
_reflns_limit_h_min -13
_reflns_limit_k_max 15
_reflns_limit_k_min -15
_reflns_limit_l_max 20
_reflns_limit_l_min 0
_reflns_number_gt 4281
_reflns_number_total 8298
_reflns_threshold_expression >3.00\s(I)
_cod_data_source_file ic0350887si20031028_120255.cif
_cod_data_source_block CRYSTALS_cif
_cod_depositor_comments
;
The following automatic conversions were performed:

'_symmetry_cell_setting' value 'Triclinic ' changed to 'triclinic'
according to the built-in table from CIF Core dictionary named
'cif_core.dic' version 2.4.1 from 2010-06-29.

Automatic conversion script
Id: cif_fix_values 1646 2011-03-28 12:23:43Z adriana 

The following automatic conversions were performed:

'_exptl_crystal_density_meas' value 'not measured' was changed to '?'
- the value is perceived as not measured.

Automatic conversion script
Id: cif_fix_values 3008 2015-01-20 13:52:24Z robertas 
;
_cod_original_cell_volume 1860.70(6)
_cod_original_sg_symbol_H-M 'P -1 '
_cod_original_formula_sum ' C40 H56 Cr3 O1 '
_cod_database_code 4312639

loop_
_symmetry_equiv_pos_as_xyz
x,y,z
-x,-y,-z

loop_
_atom_site_label
_atom_site_type_symbol
_atom_site_fract_x
_atom_site_fract_y
_atom_site_fract_z
_atom_site_U_iso_or_equiv
_atom_site_occupancy
_atom_site_adp_type
CR3 CR 0.53302(9) 0.27999(8) 0.81503(6) 0.0256 1.0000 Uani
CR2 CR 0.36526(9) 0.21588(8) 0.77024(6) 0.0275 1.0000 Uani
CR1 CR 0.8599(1) -0.11186(8) 0.64378(6) 0.0283 1.0000 Uani
O1 O 0.4511(4) 0.3199(3) 0.7136(2) 0.0311 1.0000 Uani
C4 C 0.5304(6) 0.0458(5) 0.7380(4) 0.0350 1.0000 Uani
C6 C 0.6875(6) 0.1051(5) 0.7886(4) 0.0393 1.0000 Uani
C15 C 1.0146(7) -0.2868(5) 0.5944(4) 0.0355 1.0000 Uani
C8 C 0.6459(6) 0.0369(5) 0.6684(4) 0.0304 1.0000 Uani
C39 C 0.3873(19) 0.5756(9) 0.8183(12) 0.1545 1.0000 Uani
C36 C 0.8355(11) 0.2306(9) 0.8799(11) 0.1203 1.0000 Uani
C5 C 0.5590(6) 0.0868(5) 0.8125(4) 0.0345 1.0000 Uani
C20 C 1.0873(8) -0.3255(6) 0.5025(4) 0.0467 1.0000 Uani
C7 C 0.7389(6) 0.0728(5) 0.6977(4) 0.0331 1.0000 Uani
C25 C 0.1318(6) 0.3399(6) 0.8158(4) 0.0401 1.0000 Uani
C40 C 0.729(2) 0.4286(16) 0.7491(8) 0.1448 1.0000 Uani
C12 C 0.8616(7) -0.2579(5) 0.7252(4) 0.0377 1.0000 Uani
C13 C 0.9751(7) -0.2321(6) 0.7352(4) 0.0389 1.0000 Uani
C14 C 1.0684(7) -0.2482(6) 0.6536(4) 0.0385 1.0000 Uani
C41 C 0.5205(8) 0.3216(7) 0.6276(5) 0.0589 1.0000 Uani
C16 C 0.7929(12) -0.3341(8) 0.6001(5) 0.0694 1.0000 Uani
C2 C 0.8239(9) 0.0232(7) 0.5537(5) 0.0739 1.0000 Uani
C18 C 0.989(1) -0.1886(8) 0.8162(5) 0.0605 1.0000 Uani
C11 C 0.8845(8) -0.2922(6) 0.6376(4) 0.0408 1.0000 Uani
C33 C 0.4551(8) 0.4070(8) 0.9320(5) 0.0552 1.0000 Uani
C28 C 0.217(1) 0.1236(9) 0.6413(6) 0.0717 1.0000 Uani
C23 C 0.1898(7) 0.1951(7) 0.7251(4) 0.0435 1.0000 Uani
C21 C 0.1655(6) 0.2390(8) 0.8672(4) 0.0499 1.0000 Uani
C17 C 0.7397(8) -0.2527(7) 0.7962(5) 0.0536 1.0000 Uani
C3 C 0.6994(9) 0.0041(7) 0.5802(5) 0.0610 1.0000 Uani
C1 C 0.8506(8) 0.0647(6) 0.6269(6) 0.0638 1.0000 Uani
C38 C 0.310(1) 0.4481(11) 0.9957(6) 0.0863 1.0000 Uani
C22 C 0.2074(7) 0.1359(7) 0.8022(7) 0.0613 1.0000 Uani
C35 C 0.6399(8) 0.4012(7) 0.8251(5) 0.0500 1.0000 Uani
C29 C 0.1144(9) 0.4061(8) 0.6659(7) 0.0683 1.0000 Uani
C31 C 0.6795(7) 0.3143(6) 0.8838(5) 0.0460 1.0000 Uani
C24 C 0.1490(7) 0.3123(7) 0.7332(5) 0.0514 1.0000 Uani
C19 C 1.2053(9) -0.2348(11) 0.6350(5) 0.0716 1.0000 Uani
C27 C 0.2343(12) 0.012(1) 0.8280(8) 0.0894 1.0000 Uani
C26 C 0.1497(13) 0.235(2) 0.9604(6) 0.1835 1.0000 Uani
C34 C 0.481(1) 0.4681(6) 0.8567(7) 0.0746 1.0000 Uani
C30 C 0.071(1) 0.4682(9) 0.851(1) 0.1007 1.0000 Uani
C32 C 0.5681(9) 0.3171(8) 0.9431(5) 0.0566 1.0000 Uani
C37 C 0.5808(15) 0.2295(11) 1.0179(7) 0.0968 1.0000 Uani
C42 C 0.4503(19) 0.341(3) 0.5663(9) 0.2264 1.0000 Uani
H2 H 0.8834 0.0096 0.4956 0.0607 1.0000 Uiso
H3 H 0.6553 -0.0256 0.5419 0.0551 1.0000 Uiso
H1 H 0.9338 0.0839 0.6297 0.0624 1.0000 Uiso
H4 H 0.4480 0.0260 0.7361 0.0400 1.0000 Uiso
H5 H 0.4989 0.0999 0.8723 0.0353 1.0000 Uiso
H6 H 0.7335 0.1338 0.8263 0.0450 1.0000 Uiso
H36A H 0.8437 0.1735 0.9277 0.1471 1.0000 Uiso
H36B H 0.8884 0.2798 0.8852 0.1471 1.0000 Uiso
H36C H 0.8764 0.1842 0.8242 0.1471 1.0000 Uiso
H20A H 1.0262 -0.3486 0.4745 0.0461 1.0000 Uiso
H20B H 1.1800 -0.3962 0.5006 0.0461 1.0000 Uiso
H20C H 1.1029 -0.2576 0.4719 0.0461 1.0000 Uiso
H16A H 0.7089 -0.3279 0.6451 0.0954 1.0000 Uiso
H16B H 0.8486 -0.4193 0.5787 0.0954 1.0000 Uiso
H16C H 0.7599 -0.2818 0.5518 0.0954 1.0000 Uiso
H28A H 0.1990 0.1805 0.5934 0.0892 1.0000 Uiso
H28B H 0.3171 0.0622 0.6282 0.0892 1.0000 Uiso
H28C H 0.1518 0.0828 0.6487 0.0892 1.0000 Uiso
H17A H 0.6738 -0.2749 0.7723 0.0589 1.0000 Uiso
H17B H 0.7769 -0.3107 0.8408 0.0589 1.0000 Uiso
H17C H 0.6875 -0.1695 0.8220 0.0589 1.0000 Uiso
H38A H 0.3185 0.3905 1.0434 0.1056 1.0000 Uiso
H38B H 0.2821 0.5305 1.0195 0.1056 1.0000 Uiso
H38C H 0.2369 0.4490 0.9657 0.1056 1.0000 Uiso
H29A H 0.1353 0.3655 0.6093 0.0809 1.0000 Uiso
H29B H 0.1730 0.4524 0.6630 0.0809 1.0000 Uiso
H29C H 0.0119 0.4623 0.6810 0.0809 1.0000 Uiso
H19A H 1.2191 -0.2063 0.6879 0.0861 1.0000 Uiso
H19B H 1.2855 -0.3149 0.6154 0.0861 1.0000 Uiso
H19C H 1.2035 -0.1756 0.5893 0.0861 1.0000 Uiso
H30A H 0.0559 0.5249 0.8028 0.1168 1.0000 Uiso
H30B H 0.1393 0.4774 0.8809 0.1168 1.0000 Uiso
H30C H -0.0205 0.4866 0.8917 0.1168 1.0000 Uiso
H37A H 0.6811 0.1678 1.0104 0.1331 1.0000 Uiso
H37B H 0.5531 0.2756 1.0728 0.1331 1.0000 Uiso
H37C H 0.5174 0.1886 1.0178 0.1331 1.0000 Uiso
H18A H 1.0788 -0.1771 0.8061 0.0721 1.0000 Uiso
H18B H 0.9912 -0.2487 0.8612 0.0721 1.0000 Uiso
H18C H 0.9068 -0.1097 0.8354 0.0721 1.0000 Uiso
H26A H 0.1199 0.3217 0.9830 0.2501 1.0000 Uiso
H26B H 0.2396 0.1829 0.9760 0.2501 1.0000 Uiso
H26C H 0.0733 0.2103 0.9862 0.2501 1.0000 Uiso
H27A H 0.2598 -0.0397 0.7752 0.1183 1.0000 Uiso
H27B H 0.3139 -0.0194 0.8582 0.1183 1.0000 Uiso
H27C H 0.1473 0.0114 0.8655 0.1183 1.0000 Uiso
H39A H 0.2862 0.6000 0.8538 0.1975 1.0000 Uiso
H39B H 0.4140 0.6426 0.8214 0.1975 1.0000 Uiso
H39C H 0.3885 0.5563 0.7595 0.1975 1.0000 Uiso
H40A H 0.6661 0.4984 0.7196 0.2125 1.0000 Uiso
H40B H 0.7989 0.4502 0.7677 0.2125 1.0000 Uiso
H40C H 0.7783 0.3569 0.7093 0.2125 1.0000 Uiso
H41A H 0.5556 0.3858 0.6253 0.0550 1.0000 Uiso
H41B H 0.6027 0.2414 0.6143 0.0550 1.0000 Uiso
H42A H 0.5154 0.3396 0.5104 0.2800 1.0000 Uiso
H42B H 0.3691 0.4222 0.5762 0.2800 1.0000 Uiso
H42C H 0.4162 0.2778 0.5652 0.2800 1.0000 Uiso

loop_
_atom_site_aniso_label
_atom_site_aniso_U_11
_atom_site_aniso_U_22
_atom_site_aniso_U_33
_atom_site_aniso_U_23
_atom_site_aniso_U_13
_atom_site_aniso_U_12
Cr3 0.0182(4) 0.0237(4) 0.0318(5) -0.0096(3) -0.0018(3) -0.0061(3)
Cr2 0.0187(4) 0.0304(5) 0.0328(5) -0.0091(4) 0.0016(4) -0.0118(4)
Cr1 0.0313(5) 0.0179(4) 0.0258(5) -0.0009(3) 0.0032(4) -0.0051(3)
O1 0.0273(19) 0.029(2) 0.031(2) -0.0004(16) -0.0024(16) -0.0077(16)
C4 0.026(3) 0.028(3) 0.050(4) -0.010(2) 0.006(2) -0.015(2)
C6 0.027(3) 0.029(3) 0.055(4) -0.022(3) -0.016(3) 0.001(2)
C15 0.044(3) 0.022(3) 0.024(3) -0.001(2) 0.001(2) -0.002(2)
C8 0.030(3) 0.025(3) 0.027(3) -0.005(2) -0.002(2) -0.005(2)
C39 0.222(17) 0.032(5) 0.235(18) -0.006(7) -0.180(16) -0.014(7)
C36 0.071(7) 0.057(6) 0.248(17) -0.034(8) -0.099(9) -0.005(5)
C5 0.042(3) 0.025(3) 0.023(3) -0.000(2) 0.003(2) -0.005(2)
C20 0.058(4) 0.031(3) 0.026(3) -0.002(2) 0.003(3) -0.000(3)
C7 0.025(3) 0.018(2) 0.049(4) -0.008(2) 0.008(2) -0.009(2)
C25 0.019(3) 0.048(4) 0.050(4) 0.001(3) -0.008(2) -0.010(2)
C40 0.239(18) 0.204(15) 0.075(7) -0.041(9) 0.043(9) -0.203(15)
C12 0.054(4) 0.024(3) 0.026(3) 0.002(2) 0.004(3) -0.013(3)
C13 0.047(4) 0.033(3) 0.027(3) 0.001(2) -0.006(3) -0.009(3)
C14 0.035(3) 0.040(3) 0.027(3) 0.002(2) -0.006(2) -0.003(3)
C41 0.059(5) 0.040(4) 0.038(4) 0.013(3) 0.011(3) 0.005(3)
C16 0.123(8) 0.069(5) 0.044(4) 0.004(4) -0.012(5) -0.070(6)
C2 0.066(5) 0.035(4) 0.053(5) 0.015(4) 0.034(4) 0.019(4)
C18 0.083(6) 0.066(5) 0.031(4) 0.005(3) -0.018(4) -0.028(4)
C11 0.061(4) 0.030(3) 0.032(3) -0.000(2) -0.001(3) -0.023(3)
C33 0.054(4) 0.069(5) 0.051(4) -0.033(4) 0.010(3) -0.039(4)
C28 0.071(6) 0.085(6) 0.067(6) -0.023(5) -0.015(5) -0.036(5)
C23 0.032(3) 0.069(5) 0.040(4) 0.008(3) -0.010(3) -0.030(3)
C21 0.023(3) 0.097(6) 0.032(3) 0.002(3) 0.001(2) -0.030(3)
C17 0.060(4) 0.043(4) 0.042(4) 0.013(3) 0.008(3) -0.018(3)
C3 0.071(5) 0.040(4) 0.035(4) -0.012(3) -0.016(4) 0.016(4)
C1 0.041(4) 0.019(3) 0.100(7) -0.002(3) 0.038(4) -0.007(3)
C38 0.067(6) 0.129(9) 0.068(6) -0.059(6) 0.024(5) -0.056(6)
C22 0.027(3) 0.040(4) 0.123(8) 0.024(4) -0.016(4) -0.022(3)
C35 0.066(5) 0.056(4) 0.045(4) -0.016(3) 0.005(3) -0.048(4)
C29 0.058(5) 0.063(5) 0.081(6) 0.017(5) -0.029(5) -0.018(4)
C31 0.046(4) 0.041(4) 0.063(4) -0.009(3) -0.023(3) -0.023(3)
C24 0.033(3) 0.063(5) 0.058(5) 0.002(4) -0.013(3) -0.019(3)
C19 0.048(4) 0.126(8) 0.041(4) 0.013(5) -0.013(3) -0.037(5)
C27 0.083(7) 0.097(8) 0.119(9) 0.051(7) -0.038(7) -0.065(6)
C26 0.085(8) 0.49(3) 0.030(5) 0.04(1) -0.015(5) -0.172(14)
C34 0.094(6) 0.015(3) 0.125(8) -0.017(4) -0.084(6) -0.000(3)
C30 0.040(5) 0.062(6) 0.183(13) -0.025(7) -0.022(6) -0.002(4)
C32 0.062(5) 0.073(5) 0.053(4) -0.005(4) -0.015(4) -0.043(5)
C37 0.146(11) 0.100(8) 0.080(7) 0.018(6) -0.057(8) -0.072(8)
C42 0.130(13) 0.51(4) 0.053(7) 0.098(14) -0.036(8) -0.15(2)

loop_
_atom_type_symbol
_atom_type_scat_dispersion_real
_atom_type_scat_dispersion_imag
_atom_type_scat_Cromer_Mann_a1
_atom_type_scat_Cromer_Mann_b1
_atom_type_scat_Cromer_Mann_a2
_atom_type_scat_Cromer_Mann_b2
_atom_type_scat_Cromer_Mann_a3
_atom_type_scat_Cromer_Mann_b3
_atom_type_scat_Cromer_Mann_a4
_atom_type_scat_Cromer_Mann_b4
_atom_type_scat_Cromer_Mann_c
_atom_type_scat_source
'C   ' 0.0033 0.0016 2.3100 20.8439 1.0200 10.2075 1.5886 0.5687 0.8650 51.6512 0.2156 International_Tables_Vol_IV_Table_2.2B
'H   ' 0.0000 0.0000 0.4930 10.5109 0.3229 26.1257 0.1402 3.1424 0.0408 57.7997 0.0030 International_Tables_Vol_IV_Table_2.2B
'O   ' 0.0106 0.0060 3.0485 13.2771 2.2868 5.7011 1.5463 0.3239 0.8670 32.9089 0.2508 International_Tables_Vol_IV_Table_2.2B
'Cr  ' 0.2840 0.6240 10.6406 6.1038 7.3537 0.3920 3.3240 20.2626 1.4922 98.7399 1.1832 International_Tables_Vol_IV_Table_2.2B

loop_
_geom_angle_atom_site_label_1
_geom_angle_site_symmetry_1
_geom_angle_atom_site_label_2
_geom_angle_site_symmetry_2
_geom_angle_atom_site_label_3
_geom_angle_site_symmetry_3
_geom_angle
_geom_angle_publ_flag
Cr2 . Cr3 . O1 . 50.32(12) yes
Cr2 . Cr3 . C6 . 88.50(17) yes
O1 . Cr3 . C6 . 103.7(2) yes
Cr2 . Cr3 . C5 . 55.69(17) yes
O1 . Cr3 . C5 . 93.3(2) yes
C6 . Cr3 . C5 . 38.6(2) yes
Cr2 . Cr3 . C33 . 118.89(19) yes
O1 . Cr3 . C33 . 123.7(3) yes
C6 . Cr3 . C33 . 132.5(3) yes
C5 . Cr3 . C33 . 127.2(3) yes
Cr2 . Cr3 . C35 . 156.9(2) yes
O1 . Cr3 . C35 . 108.8(2) yes
C6 . Cr3 . C35 . 108.4(3) yes
C5 . Cr3 . C35 . 145.4(3) yes
C33 . Cr3 . C35 . 60.8(3) yes
Cr2 . Cr3 . C31 . 166.6(2) yes
O1 . Cr3 . C31 . 143.1(2) yes
C6 . Cr3 . C31 . 87.8(2) yes
C5 . Cr3 . C31 . 115.5(2) yes
C33 . Cr3 . C31 . 56.2(3) yes
Cr2 . Cr3 . C34 . 124.8(2) yes
O1 . Cr3 . C34 . 97.7(2) yes
C6 . Cr3 . C34 . 146.7(3) yes
C5 . Cr3 . C34 . 163.7(3) yes
C33 . Cr3 . C34 . 36.6(3) yes
Cr2 . Cr3 . C32 . 134.4(2) yes
O1 . Cr3 . C32 . 155.8(3) yes
C6 . Cr3 . C32 . 100.2(3) yes
C5 . Cr3 . C32 . 107.6(3) yes
C33 . Cr3 . C32 . 32.7(3) yes
C35 . Cr3 . C31 . 35.2(3) yes
C35 . Cr3 . C34 . 39.5(3) yes
C31 . Cr3 . C34 . 60.2(3) yes
C35 . Cr3 . C32 . 59.5(3) yes
C31 . Cr3 . C32 . 34.3(3) yes
C34 . Cr3 . C32 . 59.4(3) yes
Cr3 . Cr2 . O1 . 50.65(12) yes
Cr3 . Cr2 . C4 . 88.80(16) yes
O1 . Cr2 . C4 . 101.40(19) yes
Cr3 . Cr2 . C5 . 57.31(16) yes
O1 . Cr2 . C5 . 94.9(2) yes
C4 . Cr2 . C5 . 39.5(2) yes
Cr3 . Cr2 . C25 . 115.29(18) yes
O1 . Cr2 . C25 . 105.1(2) yes
C4 . Cr2 . C25 . 151.9(2) yes
C5 . Cr2 . C25 . 144.2(2) yes
Cr3 . Cr2 . C23 . 169.1(2) yes
O1 . Cr2 . C23 . 121.6(2) yes
C4 . Cr2 . C23 . 101.0(3) yes
C5 . Cr2 . C23 . 133.6(3) yes
C25 . Cr2 . C23 . 56.7(3) yes
Cr3 . Cr2 . C21 . 117.56(19) yes
O1 . Cr2 . C21 . 136.7(3) yes
C4 . Cr2 . C21 . 121.0(3) yes
C5 . Cr2 . C21 . 111.9(2) yes
C25 . Cr2 . C21 . 35.9(3) yes
Cr3 . Cr2 . C22 . 149.6(3) yes
O1 . Cr2 . C22 . 157.4(3) yes
C4 . Cr2 . C22 . 91.1(2) yes
C5 . Cr2 . C22 . 106.5(3) yes
C25 . Cr2 . C22 . 60.8(3) yes
Cr3 . Cr2 . C24 . 135.5(2) yes
O1 . Cr2 . C24 . 98.1(2) yes
C4 . Cr2 . C24 . 132.5(3) yes
C5 . Cr2 . C24 . 166.4(3) yes
C25 . Cr2 . C24 . 34.1(3) yes
C23 . Cr2 . C21 . 61.3(2) yes
C23 . Cr2 . C22 . 36.4(3) yes
C21 . Cr2 . C22 . 39.9(3) yes
C23 . Cr2 . C24 . 33.6(3) yes
C21 . Cr2 . C24 . 60.3(3) yes
C22 . Cr2 . C24 . 60.1(3) yes
C15 . Cr1 . C8 . 154.1(2) yes
C15 . Cr1 . C7 . 168.4(2) yes
C8 . Cr1 . C7 . 37.4(2) yes
C15 . Cr1 . C12 . 65.1(2) yes
C8 . Cr1 . C12 . 109.5(2) yes
C7 . Cr1 . C12 . 118.1(2) yes
C15 . Cr1 . C13 . 63.9(2) yes
C8 . Cr1 . C13 . 128.7(2) yes
C7 . Cr1 . C13 . 111.0(2) yes
C12 . Cr1 . C13 . 38.0(3) yes
C15 . Cr1 . C14 . 37.9(3) yes
C8 . Cr1 . C14 . 165.2(2) yes
C7 . Cr1 . C14 . 131.6(2) yes
C12 . Cr1 . C14 . 64.4(3) yes
C13 . Cr1 . C14 . 38.2(2) yes
C15 . Cr1 . C2 . 114.6(2) yes
C8 . Cr1 . C2 . 64.5(2) yes
C7 . Cr1 . C2 . 65.1(3) yes
C12 . Cr1 . C2 . 166.9(4) yes
C13 . Cr1 . C2 . 154.8(4) yes
C15 . Cr1 . C11 . 39.4(2) yes
C8 . Cr1 . C11 . 119.8(3) yes
C7 . Cr1 . C11 . 149.8(2) yes
C12 . Cr1 . C11 . 39.2(2) yes
C13 . Cr1 . C11 . 64.7(3) yes
C15 . Cr1 . C3 . 123.7(3) yes
C8 . Cr1 . C3 . 38.2(2) yes
C7 . Cr1 . C3 . 64.2(3) yes
C12 . Cr1 . C3 . 128.9(3) yes
C13 . Cr1 . C3 . 164.1(3) yes
C15 . Cr1 . C1 . 133.5(2) yes
C8 . Cr1 . C1 . 64.1(2) yes
C7 . Cr1 . C1 . 38.7(2) yes
C12 . Cr1 . C1 . 150.2(3) yes
C13 . Cr1 . C1 . 121.1(4) yes
C14 . Cr1 . C2 . 124.2(3) yes
C14 . Cr1 . C11 . 65.0(3) yes
C2 . Cr1 . C11 . 131.8(4) yes
C14 . Cr1 . C3 . 156.1(3) yes
C2 . Cr1 . C3 . 39.2(4) yes
C11 . Cr1 . C3 . 111.2(3) yes
C14 . Cr1 . C1 . 113.7(3) yes
C2 . Cr1 . C1 . 39.8(4) yes
C11 . Cr1 . C1 . 170.1(3) yes
C3 . Cr1 . C1 . 65.7(4) yes
Cr3 . O1 . Cr2 . 79.03(15) yes
Cr3 . O1 . C41 . 128.2(4) yes
Cr2 . O1 . C41 . 131.8(5) yes
Cr2 . C4 . C8 . 117.6(4) yes
Cr2 . C4 . C5 . 75.3(3) yes
C8 . C4 . C5 . 105.6(5) yes
Cr2 . C4 . H4 . 80.822 no
C8 . C4 . H4 . 127.456 no
C5 . C4 . H4 . 126.953 no
Cr3 . C6 . C5 . 77.7(3) yes
Cr3 . C6 . C7 . 114.0(5) yes
C5 . C6 . C7 . 105.3(5) yes
Cr3 . C6 . H6 . 81.299 no
C5 . C6 . H6 . 128.121 no
C7 . C6 . H6 . 126.561 no
Cr1 . C15 . C20 . 128.0(4) yes
Cr1 . C15 . C14 . 72.3(3) yes
C20 . C15 . C14 . 125.6(6) yes
Cr1 . C15 . C11 . 69.3(3) yes
C20 . C15 . C11 . 125.7(6) yes
C14 . C15 . C11 . 108.5(5) yes
Cr1 . C8 . C4 . 126.0(4) yes
Cr1 . C8 . C7 . 70.9(3) yes
C4 . C8 . C7 . 109.6(5) yes
Cr1 . C8 . C3 . 67.7(4) yes
C4 . C8 . C3 . 142.0(7) yes
C7 . C8 . C3 . 108.4(6) yes
C34 . C39 . H391 . 107.379 no
C34 . C39 . H392 . 110.245 no
H391 . C39 . H392 . 108.366 no
C34 . C39 . H393 . 110.184 no
H391 . C39 . H393 . 108.259 no
H392 . C39 . H393 . 112.247 no
C31 . C36 . H361 . 109.616 no
C31 . C36 . H362 . 109.388 no
H361 . C36 . H362 . 109.372 no
C31 . C36 . H363 . 109.473 no
H361 . C36 . H363 . 109.577 no
H362 . C36 . H363 . 109.400 no
Cr3 . C5 . Cr2 . 67.01(16) yes
Cr3 . C5 . C4 . 117.0(4) yes
Cr2 . C5 . C4 . 65.2(3) yes
Cr3 . C5 . C6 . 63.6(3) yes
Cr2 . C5 . C6 . 119.2(4) yes
C4 . C5 . C6 . 110.0(5) yes
Cr3 . C5 . H5 . 89.684 no
Cr2 . C5 . H5 . 87.211 no
C4 . C5 . H5 . 125.427 no
C6 . C5 . H5 . 124.573 no
C15 . C20 . H201 . 109.288 no
C15 . C20 . H202 . 109.404 no
H201 . C20 . H202 . 109.411 no
C15 . C20 . H203 . 109.476 no
H201 . C20 . H203 . 109.485 no
H202 . C20 . H203 . 109.762 no
Cr1 . C7 . C6 . 125.1(4) yes
Cr1 . C7 . C8 . 71.7(3) yes
C6 . C7 . C8 . 109.5(5) yes
Cr1 . C7 . C1 . 68.0(3) yes
C6 . C7 . C1 . 142.4(7) yes
C8 . C7 . C1 . 108.1(6) yes
Cr2 . C25 . C21 . 71.7(3) yes
Cr2 . C25 . C24 . 73.6(4) yes
C21 . C25 . C24 . 113.3(7) yes
Cr2 . C25 . C30 . 126.5(5) yes
C21 . C25 . C30 . 123.1(8) yes
C24 . C25 . C30 . 123.5(8) yes
C35 . C40 . H401 . 108.978 no
C35 . C40 . H402 . 109.430 no
H401 . C40 . H402 . 109.325 no
C35 . C40 . H403 . 109.507 no
H401 . C40 . H403 . 109.510 no
H402 . C40 . H403 . 110.072 no
Cr1 . C12 . C13 . 72.8(3) yes
Cr1 . C12 . C11 . 69.3(3) yes
C13 . C12 . C11 . 108.2(5) yes
Cr1 . C12 . C17 . 124.8(4) yes
C13 . C12 . C17 . 125.2(6) yes
C11 . C12 . C17 . 126.6(7) yes
Cr1 . C13 . C12 . 69.1(4) yes
Cr1 . C13 . C14 . 70.2(3) yes
C12 . C13 . C14 . 108.0(6) yes
Cr1 . C13 . C18 . 123.6(5) yes
C12 . C13 . C18 . 125.5(6) yes
C14 . C13 . C18 . 126.4(7) yes
Cr1 . C14 . C15 . 69.8(3) yes
Cr1 . C14 . C13 . 71.6(4) yes
C15 . C14 . C13 . 108.1(6) yes
Cr1 . C14 . C19 . 127.4(6) yes
C15 . C14 . C19 . 125.5(6) yes
C13 . C14 . C19 . 126.3(6) yes
O1 . C41 . C42 . 119.6(9) yes
O1 . C41 . H411 . 106.740 no
C42 . C41 . H411 . 107.031 no
O1 . C41 . H412 . 106.819 no
C42 . C41 . H412 . 106.879 no
H411 . C41 . H412 . 109.497 no
C11 . C16 . H161 . 109.339 no
C11 . C16 . H162 . 109.621 no
H161 . C16 . H162 . 109.560 no
C11 . C16 . H163 . 109.425 no
H161 . C16 . H163 . 109.309 no
H162 . C16 . H163 . 109.573 no
Cr1 . C2 . C3 . 71.5(4) yes
Cr1 . C2 . C1 . 71.3(4) yes
C3 . C2 . C1 . 107.8(6) yes
Cr1 . C2 . H2 . 122.142 no
C3 . C2 . H2 . 126.719 no
C1 . C2 . H2 . 125.438 no
C13 . C18 . H181 . 109.610 no
C13 . C18 . H182 . 109.680 no
H181 . C18 . H182 . 109.678 no
C13 . C18 . H183 . 109.288 no
H181 . C18 . H183 . 109.254 no
H182 . C18 . H183 . 109.315 no
Cr1 . C11 . C15 . 71.3(3) yes
Cr1 . C11 . C12 . 71.5(3) yes
C15 . C11 . C12 . 107.0(6) yes
Cr1 . C11 . C16 . 125.5(6) yes
C15 . C11 . C16 . 127.1(6) yes
C12 . C11 . C16 . 125.8(6) yes
Cr3 . C33 . C38 . 127.1(5) yes
Cr3 . C33 . C34 . 69.9(4) yes
C38 . C33 . C34 . 124.4(9) yes
Cr3 . C33 . C32 . 73.0(5) yes
C38 . C33 . C32 . 124.0(9) yes
C34 . C33 . C32 . 111.5(7) yes
C23 . C28 . H281 . 109.410 no
C23 . C28 . H282 . 109.413 no
H281 . C28 . H282 . 109.487 no
C23 . C28 . H283 . 109.405 no
H281 . C28 . H283 . 109.464 no
H282 . C28 . H283 . 109.648 no
Cr2 . C23 . C28 . 122.2(5) yes
Cr2 . C23 . C22 . 71.1(4) yes
C28 . C23 . C22 . 120.8(8) yes
Cr2 . C23 . C24 . 74.8(4) yes
C28 . C23 . C24 . 126.2(7) yes
C22 . C23 . C24 . 113.0(7) yes
Cr2 . C21 . C25 . 72.4(3) yes
Cr2 . C21 . C22 . 68.9(3) yes
C25 . C21 . C22 . 102.0(6) yes
Cr2 . C21 . C26 . 126.3(5) yes
C25 . C21 . C26 . 128.8(12) yes
C22 . C21 . C26 . 128.9(12) yes
C12 . C17 . H171 . 109.334 no
C12 . C17 . H172 . 109.509 no
H171 . C17 . H172 . 109.290 no
C12 . C17 . H173 . 109.610 no
H171 . C17 . H173 . 109.400 no
H172 . C17 . H173 . 109.683 no
Cr1 . C3 . C8 . 74.1(4) yes
Cr1 . C3 . C2 . 69.3(4) yes
C8 . C3 . C2 . 108.3(7) yes
Cr1 . C3 . H3 . 123.719 no
C8 . C3 . H3 . 126.370 no
C2 . C3 . H3 . 125.294 no
Cr1 . C1 . C7 . 73.4(3) yes
Cr1 . C1 . C2 . 68.9(4) yes
C7 . C1 . C2 . 107.4(7) yes
Cr1 . C1 . H1 . 122.317 no
C7 . C1 . H1 . 125.176 no
C2 . C1 . H1 . 127.431 no
C33 . C38 . H381 . 109.172 no
C33 . C38 . H382 . 109.478 no
H381 . C38 . H382 . 109.307 no
C33 . C38 . H383 . 109.597 no
H381 . C38 . H383 . 109.478 no
H382 . C38 . H383 . 109.793 no
Cr2 . C22 . C23 . 72.6(4) yes
Cr2 . C22 . C21 . 71.2(3) yes
C23 . C22 . C21 . 103.4(6) yes
Cr2 . C22 . C27 . 127.0(6) yes
C23 . C22 . C27 . 133.5(10) yes
C21 . C22 . C27 . 122.4(9) yes
Cr3 . C35 . C40 . 121.6(5) yes
Cr3 . C35 . C31 . 73.5(4) yes
C40 . C35 . C31 . 129.5(11) yes
Cr3 . C35 . C34 . 69.9(3) yes
C40 . C35 . C34 . 127.0(11) yes
C31 . C35 . C34 . 103.5(7) yes
C24 . C29 . H291 . 109.446 no
C24 . C29 . H292 . 109.506 no
H291 . C29 . H292 . 109.494 no
C24 . C29 . H293 . 109.414 no
H291 . C29 . H293 . 109.401 no
H292 . C29 . H293 . 109.566 no
Cr3 . C31 . C36 . 125.4(5) yes
Cr3 . C31 . C35 . 71.3(4) yes
C36 . C31 . C35 . 121.1(9) yes
Cr3 . C31 . C32 . 72.6(4) yes
C36 . C31 . C32 . 127.0(10) yes
C35 . C31 . C32 . 111.9(7) yes
Cr2 . C24 . C25 . 72.3(4) yes
Cr2 . C24 . C23 . 71.6(4) yes
C25 . C24 . C23 . 108.2(7) yes
Cr2 . C24 . C29 . 125.4(5) yes
C25 . C24 . C29 . 123.1(8) yes
C23 . C24 . C29 . 128.5(8) yes
C14 . C19 . H191 . 109.642 no
C14 . C19 . H192 . 109.345 no
H191 . C19 . H192 . 109.198 no
C14 . C19 . H193 . 109.709 no
H191 . C19 . H193 . 109.658 no
H192 . C19 . H193 . 109.274 no
C22 . C27 . H271 . 108.720 no
C22 . C27 . H272 . 109.894 no
H271 . C27 . H272 . 109.325 no
C22 . C27 . H273 . 109.566 no
H271 . C27 . H273 . 108.940 no
H272 . C27 . H273 . 110.365 no
C21 . C26 . H261 . 107.165 no
C21 . C26 . H262 . 110.924 no
H261 . C26 . H262 . 107.992 no
C21 . C26 . H263 . 110.443 no
H261 . C26 . H263 . 107.442 no
H262 . C26 . H263 . 112.630 no
Cr3 . C34 . C39 . 122.8(6) yes
Cr3 . C34 . C33 . 73.5(4) yes
C39 . C34 . C33 . 131.5(13) yes
Cr3 . C34 . C35 . 70.6(3) yes
C39 . C34 . C35 . 125.6(13) yes
C33 . C34 . C35 . 102.8(6) yes
C25 . C30 . H301 . 108.748 no
C25 . C30 . H302 . 109.477 no
H301 . C30 . H302 . 109.426 no
C25 . C30 . H303 . 109.441 no
H301 . C30 . H303 . 109.399 no
H302 . C30 . H303 . 110.325 no
Cr3 . C32 . C33 . 74.3(5) yes
Cr3 . C32 . C31 . 73.1(4) yes
C33 . C32 . C31 . 110.1(8) yes
Cr3 . C32 . C37 . 123.5(6) yes
C33 . C32 . C37 . 126.3(9) yes
C31 . C32 . C37 . 123.4(9) yes
C32 . C37 . H371 . 109.231 no
C32 . C37 . H372 . 109.364 no
H371 . C37 . H372 . 109.595 no
C32 . C37 . H373 . 109.283 no
H371 . C37 . H373 . 109.439 no
H372 . C37 . H373 . 109.913 no
C41 . C42 . H421 . 108.662 no
C41 . C42 . H422 . 109.250 no
H421 . C42 . H422 . 109.269 no
C41 . C42 . H423 . 109.542 no
H421 . C42 . H423 . 109.709 no
H422 . C42 . H423 . 110.380 no

loop_
_geom_bond_atom_site_label_1
_geom_bond_site_symmetry_1
_geom_bond_atom_site_label_2
_geom_bond_site_symmetry_2
_geom_bond_distance
_geom_bond_publ_flag
Cr3 . Cr2 . 2.4800(12) yes
Cr3 . O1 . 1.954(4) yes
Cr3 . C6 . 2.079(6) yes
Cr3 . C5 . 2.267(6) yes
Cr3 . C33 . 2.289(6) yes
Cr3 . C35 . 2.253(6) yes
Cr3 . C31 . 2.279(6) yes
Cr3 . C34 . 2.243(6) yes
Cr3 . C32 . 2.274(8) yes
Cr2 . O1 . 1.944(4) yes
Cr2 . C4 . 2.089(6) yes
Cr2 . C5 . 2.225(6) yes
Cr2 . C25 . 2.282(6) yes
Cr2 . C23 . 2.260(6) yes
Cr2 . C21 . 2.273(6) yes
Cr2 . C22 . 2.241(6) yes
Cr2 . C24 . 2.298(7) yes
Cr1 . C15 . 2.147(5) yes
Cr1 . C8 . 2.210(5) yes
Cr1 . C7 . 2.199(5) yes
Cr1 . C12 . 2.149(6) yes
Cr1 . C13 . 2.197(6) yes
Cr1 . C14 . 2.179(6) yes
Cr1 . C2 . 2.096(7) yes
Cr1 . C11 . 2.121(6) yes
Cr1 . C3 . 2.126(7) yes
Cr1 . C1 . 2.128(6) yes
O1 . C41 . 1.424(8) yes
C4 . C8 . 1.445(8) yes
C4 . C5 . 1.463(9) yes
C4 . H4 . 1.012 no
C6 . C5 . 1.449(9) yes
C6 . C7 . 1.461(9) yes
C6 . H6 . 1.015 no
C15 . C20 . 1.513(8) yes
C15 . C14 . 1.406(9) yes
C15 . C11 . 1.440(9) yes
C8 . C7 . 1.413(9) yes
C8 . C3 . 1.423(9) yes
C39 . C34 . 1.475(12) yes
C39 . H391 . 1.031 no
C39 . H392 . 0.983 no
C39 . H393 . 0.984 no
C36 . C31 . 1.533(11) yes
C36 . H361 . 1.000 no
C36 . H362 . 1.002 no
C36 . H363 . 0.999 no
C5 . H5 . 1.014 no
C20 . H201 . 1.002 no
C20 . H202 . 0.999 no
C20 . H203 . 0.998 no
C7 . C1 . 1.434(8) yes
C25 . C21 . 1.40(1) yes
C25 . C24 . 1.34(1) yes
C25 . C30 . 1.521(12) yes
C40 . C35 . 1.491(12) yes
C40 . H401 . 1.004 no
C40 . H402 . 0.998 no
C40 . H403 . 0.995 no
C12 . C13 . 1.42(1) yes
C12 . C11 . 1.434(9) yes
C12 . C17 . 1.516(9) yes
C13 . C14 . 1.434(8) yes
C13 . C18 . 1.50(1) yes
C14 . C19 . 1.502(11) yes
C41 . C42 . 1.314(16) yes
C41 . H411 . 1.001 no
C41 . H412 . 0.999 no
C16 . C11 . 1.515(11) yes
C16 . H161 . 1.001 no
C16 . H162 . 0.998 no
C16 . H163 . 1.001 no
C2 . C3 . 1.416(14) yes
C2 . C1 . 1.437(15) yes
C2 . H2 . 0.990 no
C18 . H181 . 0.999 no
C18 . H182 . 0.998 no
C18 . H183 . 1.004 no
C33 . C38 . 1.557(11) yes
C33 . C34 . 1.422(13) yes
C33 . C32 . 1.284(12) yes
C28 . C23 . 1.558(11) yes
C28 . H281 . 1.001 no
C28 . H282 . 0.999 no
C28 . H283 . 0.999 no
C23 . C22 . 1.405(11) yes
C23 . C24 . 1.320(11) yes
C21 . C22 . 1.539(12) yes
C21 . C26 . 1.472(11) yes
C17 . H171 . 1.003 no
C17 . H172 . 0.999 no
C17 . H173 . 0.998 no
C3 . H3 . 1.016 no
C1 . H1 . 1.020 no
C38 . H381 . 1.003 no
C38 . H382 . 0.999 no
C38 . H383 . 0.997 no
C22 . C27 . 1.470(12) yes
C35 . C31 . 1.369(11) yes
C35 . C34 . 1.518(12) yes
C29 . C24 . 1.513(12) yes
C29 . H291 . 1.001 no
C29 . H292 . 0.999 no
C29 . H293 . 1.000 no
C31 . C32 . 1.343(11) yes
C19 . H191 . 0.999 no
C19 . H192 . 1.004 no
C19 . H193 . 0.998 no
C27 . H271 . 1.010 no
C27 . H272 . 0.992 no
C27 . H273 . 0.997 no
C26 . H261 . 1.040 no
C26 . H262 . 0.978 no
C26 . H263 . 0.985 no
C30 . H301 . 1.006 no
C30 . H302 . 0.995 no
C30 . H303 . 0.995 no
C32 . C37 . 1.551(14) yes
C37 . H371 . 1.002 no
C37 . H372 . 0.996 no
C37 . H373 . 0.998 no
C42 . H421 . 1.005 no
C42 . H422 . 0.997 no
C42 . H423 . 0.992 no
